data_1561817
loop_
_publ_author_name
'Gurzhiy, Vladislav V.'
'Kovrugin, Vadim M.'
'Tyumentseva, Olga S.'
'Mikhaylenko, Pavel A.'
'Krivovichev, Sergey V.'
'Tananaev, Ivan G.'

_publ_section_title
;
 Topologically and geometrically flexible structural units in seven new
 organically templated uranyl selenates and selenite--selenates
;
_journal_name_full 'Journal of Solid State Chemistry'
_journal_page_first 32
_journal_page_last 40
_journal_paper_doi 10.1016/j.jssc.2015.04.040
_journal_volume 229
_journal_year 2015
_chemical_formula_moiety '2(O18 Se3 U2), 6(H2 O), H3 O, 3(C2 H8 N)'
_chemical_formula_sum 'C6 H39 N3 O43 Se6 U4'
_chemical_formula_weight 2267.28
_space_group_crystal_system monoclinic
_space_group_IT_number 14
_space_group_name_Hall '-P 2ybc'
_space_group_name_H-M_alt 'P 1 21/c 1'
_atom_sites_solution_hydrogens mixed
_cell_angle_alpha 90
_cell_angle_beta 120.39(2)
_cell_angle_gamma 90
_cell_formula_units_Z 4
_cell_length_a 12.451(5)
_cell_length_b 31.126(5)
_cell_length_c 14.197(4)
_cell_measurement_reflns_used 4511
_cell_measurement_temperature 210(2)
_cell_measurement_theta_max 34.39
_cell_measurement_theta_min 2.21
_cell_volume 4746(3)
_computing_molecular_graphics 'Olex2 (Dolomanov et al., 2009)'
_computing_publication_material 'Olex2 (Dolomanov et al., 2009)'
_computing_structure_refinement 'ShelXL (Sheldrick, 2008)'
_diffrn_ambient_temperature 210(2)
_diffrn_measured_fraction_theta_full 0.999
_diffrn_measured_fraction_theta_max 0.999
_diffrn_radiation_type MoK\a
_diffrn_radiation_wavelength 0.71073
_diffrn_reflns_av_R_equivalents 0.0963
_diffrn_reflns_av_unetI/netI 0.0993
_diffrn_reflns_Laue_measured_fraction_full 0.999
_diffrn_reflns_Laue_measured_fraction_max 0.999
_diffrn_reflns_limit_h_max 16
_diffrn_reflns_limit_h_min -11
_diffrn_reflns_limit_k_max 38
_diffrn_reflns_limit_k_min -40
_diffrn_reflns_limit_l_max 18
_diffrn_reflns_limit_l_min -18
_diffrn_reflns_number 34682
_diffrn_reflns_point_group_measured_fraction_full 0.999
_diffrn_reflns_point_group_measured_fraction_max 0.999
_diffrn_reflns_theta_full 25.242
_diffrn_reflns_theta_max 27.499
_diffrn_reflns_theta_min 1.308
_exptl_absorpt_coefficient_mu 18.323
_exptl_absorpt_correction_T_max 0.5431
_exptl_absorpt_correction_T_min 0.2318
_exptl_absorpt_correction_type multi-scan
_exptl_absorpt_process_details 'Bruker SADABS'
_exptl_crystal_colour yellow
_exptl_crystal_density_diffrn 3.173
_exptl_crystal_description plate
_exptl_crystal_F_000 4048
_exptl_crystal_size_max 0.23
_exptl_crystal_size_mid 0.18
_exptl_crystal_size_min 0.07
_refine_diff_density_max 4.608
_refine_diff_density_min -4.340
_refine_diff_density_rms 0.332
_refine_ls_extinction_coef .
_refine_ls_extinction_method none
_refine_ls_goodness_of_fit_ref 0.875
_refine_ls_hydrogen_treatment mixed
_refine_ls_matrix_type full
_refine_ls_number_parameters 548
_refine_ls_number_reflns 10896
_refine_ls_number_restraints 28
_refine_ls_restrained_S_all 0.884
_refine_ls_R_factor_all 0.1043
_refine_ls_R_factor_gt 0.0482
_refine_ls_shift/su_max 0.000
_refine_ls_shift/su_mean 0.000
_refine_ls_structure_factor_coef Fsqd
_refine_ls_weighting_details 'w=1/[\s^2^(Fo^2^)+(0.0431P)^2^] where P=(Fo^2^+2Fc^2^)/3'
_refine_ls_weighting_scheme calc
_refine_ls_wR_factor_gt 0.1060
_refine_ls_wR_factor_ref 0.1224
_reflns_Friedel_coverage 0.000
_reflns_Friedel_fraction_full .
_reflns_Friedel_fraction_max .
_reflns_number_gt 5379
_reflns_number_total 10896
_reflns_threshold_expression 'I > 2\s(I)'
_cod_data_source_file CompIV_last.cif
_cod_data_source_block Compound_IV
_cod_database_code 1561817
_shelx_space_group_comment
;
The symmetry employed for this shelxl refinement is uniquely defined
by the following loop, which should always be used as a source of
symmetry information in preference to the above space-group names.
They are only intended as comments.
;
_olex2_refinement_description
;
1. Fixed Uiso
 At 1.2 times of:
  All N(H,H) groups, {H41A,H41B} of O41, {H42A,H42B} of O42, All O(H,H,H) groups
 At 1.5 times of:
  All C(H,H,H) groups, {H40A,H40B} of O40, {H39A,H39B} of O39, {H38A,H38B} of
  O38, {H37A,H37B} of O37
2. Restrained distances
 O37-H37A = O37-H37B
 0.9 with sigma of 0.05
 H37A-H37B
 1.5 with sigma of 0.1
 O40-H40A = O40-H40B
 0.9 with sigma of 0.05
 H40A-H40B
 1.5 with sigma of 0.1
 O41-H41A = O41-H41B
 1 with sigma of 0.05
 H41A-H41B
 1.6 with sigma of 0.1
 O43-H43A = O43-H43B = O43-H43C
 1 with sigma of 0.05
 H43A-H43B = H43A-H43C = H43B-H43C
 1.6 with sigma of 0.1
 H38B-O21
 2 with sigma of 0.02
 O42_$1-H42A_$1 = O42_$1-H42B_$1
 0.9 with sigma of 0.02
 H42B_$1-H42A_$1
 1.6 with sigma of 0.02
 H37A-H43C_$2
 1.9 with sigma of 0.02
 H43A-H43B
 1.8 with sigma of 0.02
 H38A-O39
 2 with sigma of 0.02
 H39A-O33
 1.9 with sigma of 0.02
 O39-H39A
 0.9 with sigma of 0.02
 H39A-H1B_$1
 1.9 with sigma of 0.02
 H39B-H38A
 1.7 with sigma of 0.02
 O39-H39B
 0.6 with sigma of 0.02
 H43A-H42A
 1.85 with sigma of 0.02
3. Uiso/Uaniso restraints and constraints
Uanis(C1) = Uanis(N1) = Uanis(C2)
Uanis(C3) = Uanis(N2) = Uanis(C4)
Uanis(C6) = Uanis(N3) = Uanis(C5)
Uanis(O29) = Uanis(O17)
4.a Everything fixed:
 H38A, H38B, H39A, H39B, H42A, H42B, H6A, H6B, H6C
4.b Secondary CH2 refined with riding coordinates:
 N1(H1A,H1B), N2(H2D,H2E), N3(H3D,H3E)
4.c Me refined with everything fixed:
 C2(H2A,H2B,H2C)
4.d Idealised Me refined as rotating group:
 C1(H1C,H1D,H1E), C3(H3A,H3B,H3C), C4(H4A,H4B,H4C), C5(H5A,H5B,H5C)
;

loop_
_space_group_symop_operation_xyz
'x, y, z'
'-x, y+1/2, -z+1/2'
'-x, -y, -z'
'x, -y-1/2, z-1/2'

loop_
_atom_site_label
_atom_site_type_symbol
_atom_site_fract_x
_atom_site_fract_y
_atom_site_fract_z
_atom_site_U_iso_or_equiv
_atom_site_adp_type
_atom_site_occupancy
_atom_site_site_symmetry_order
_atom_site_calc_flag
_atom_site_refinement_flags_posn
_atom_site_refinement_flags_adp
_atom_site_refinement_flags_occupancy
_atom_site_disorder_assembly
_atom_site_disorder_group
U1 U -0.22219(5) 0.75690(2) 0.00130(3) 0.01970(14) Uani 1 1 d . . . . .
U2 U 0.21783(5) 0.75634(2) 0.46016(3) 0.01990(14) Uani 1 1 d . . . . .
U3 U 0.78135(6) 0.49438(2) 0.02168(4) 0.01914(15) Uani 1 1 d . . . . .
U4 U 0.77862(6) 0.50758(2) 0.51948(4) 0.01953(15) Uani 1 1 d . . . . .
Se1 Se -0.12994(13) 0.73718(5) 0.29126(9) 0.0193(4) Uani 1 1 d . . . . .
Se2 Se 0.12478(14) 0.73712(5) 0.16999(9) 0.0201(4) Uani 1 1 d . . . . .
Se3 Se 0.49691(13) 0.73376(5) 0.73037(9) 0.0210(4) Uani 1 1 d . . . . .
Se4 Se 0.87132(14) 0.48749(5) 0.81003(9) 0.0183(4) Uani 1 1 d . . . . .
Se5 Se 0.87483(14) 0.51327(5) 0.31161(9) 0.0196(4) Uani 1 1 d . . . . .
Se6 Se 0.49929(14) 0.48388(5) 0.24970(9) 0.0196(4) Uani 1 1 d . . . . .
O1 O 0.1536(10) 0.7641(3) 0.0866(7) 0.024(3) Uani 1 1 d . . . . .
O2 O -0.0241(11) 0.7251(4) 0.1086(7) 0.030(3) Uani 1 1 d . . . . .
O3 O 0.1601(10) 0.7689(4) 0.2735(6) 0.031(3) Uani 1 1 d . . . . .
O4 O 1.0162(10) 0.4749(4) 0.8695(7) 0.026(3) Uani 1 1 d . . . . .
O5 O 0.8459(11) 0.4859(4) 0.3954(7) 0.027(3) Uani 1 1 d . . . . .
O6 O 0.0197(11) 0.7243(4) 0.3540(8) 0.032(3) Uani 1 1 d . . . . .
O7 O -0.1674(10) 0.7697(3) 0.1880(7) 0.026(3) Uani 1 1 d . . . . .
O8 O 0.8387(11) 0.4812(3) 0.2076(6) 0.029(3) Uani 1 1 d . . . . .
O9 O 0.4255(11) 0.7039(4) 0.7752(8) 0.029(3) Uani 1 1 d . . . . .
O10 O 1.0217(10) 0.5236(4) 0.3728(7) 0.031(3) Uani 1 1 d . . . . .
O11 O -0.1560(11) 0.7638(4) 0.3763(7) 0.033(3) Uani 1 1 d . . . . .
O12 O 0.8363(10) 0.5194(4) 0.7066(6) 0.028(3) Uani 1 1 d . . . . .
O13 O 0.3955(10) 0.7666(3) 0.6356(7) 0.028(3) Uani 1 1 d . . . . .
O14 O -0.2725(11) 0.7042(4) -0.0003(8) 0.034(3) Uani 1 1 d . . . . .
O15 O 0.5683(11) 0.7035(4) 0.6867(8) 0.032(3) Uani 1 1 d . . . . .
O16 O 0.5978(10) 0.5169(3) 0.3450(7) 0.025(3) Uani 1 1 d . . . . .
O17 O 0.8470(11) 0.5151(4) -0.1041(7) 0.028(2) Uani 1 1 d . . . . .
O18 O -0.4015(10) 0.7663(4) -0.1719(7) 0.028(3) Uani 1 1 d . . . . .
O19 O 0.5675(12) 0.4530(4) 0.2048(8) 0.037(3) Uani 1 1 d . . . . .
O20 O -0.2073(12) 0.6926(4) 0.2532(9) 0.035(3) Uani 1 1 d . . . . .
O21 O 0.4330(11) 0.4529(4) 0.2973(8) 0.035(3) Uani 1 1 d D . . . .
O22 O -0.1685(11) 0.8097(4) 0.0029(8) 0.034(3) Uani 1 1 d . . . . .
O23 O 0.1654(12) 0.8091(4) 0.4600(8) 0.036(3) Uani 1 1 d . . . . .
O24 O -0.3997(12) 0.7856(4) 0.0144(8) 0.043(4) Uani 1 1 d . . . . .
O25 O 0.7254(11) 0.4550(4) 0.5180(8) 0.030(3) Uani 1 1 d . . . . .
O26 O 0.8322(12) 0.5590(4) 0.5214(8) 0.039(3) Uani 1 1 d . . . . .
O27 O 0.7277(11) 0.5473(4) 0.0185(8) 0.029(3) Uani 1 1 d . . . . .
O28 O 0.1996(12) 0.6933(4) 0.2102(8) 0.036(3) Uani 1 1 d . . . . .
O29 O 0.6001(11) 0.4846(4) -0.1529(7) 0.028(2) Uani 1 1 d . . . . .
O30 O 0.3900(12) 0.7837(5) 0.4440(8) 0.056(4) Uani 1 1 d . . . . .
O31 O 0.8370(12) 0.4421(4) 0.0236(8) 0.035(3) Uani 1 1 d . . . . .
O32 O 0.2736(11) 0.7034(4) 0.4630(8) 0.037(3) Uani 1 1 d . . . . .
O33 O 0.7892(11) 0.4432(4) 0.7704(8) 0.035(3) Uani 1 1 d D . . . .
O34 O 0.8002(12) 0.5580(4) 0.2719(9) 0.039(3) Uani 1 1 d . . . . .
O35 O 0.6045(11) 0.4661(4) 0.0355(7) 0.044(4) Uani 1 1 d . . . . .
O36 O 0.6052(12) 0.5377(5) 0.5339(8) 0.051(4) Uani 1 1 d . . . . .
O37 O 0.5759(13) 0.6264(6) 0.8772(11) 0.064(4) Uani 1 1 d D . . . .
H37A H 0.529(16) 0.610(4) 0.894(14) 0.096 Uiso 1 1 d DR . . . .
H37B H 0.539(18) 0.649(5) 0.827(15) 0.096 Uiso 1 1 d DR . . . .
O38 O 0.5822(14) 0.3752(5) 0.3970(10) 0.073(4) Uani 1 1 d . . . . .
H38A H 0.6061 0.3806 0.4637 0.109 Uiso 1 1 d D . . . .
H38B H 0.5289 0.3941 0.3568 0.109 Uiso 1 1 d D . . . .
O39 O 0.5860(15) 0.4024(5) 0.5890(10) 0.136(10) Uani 1 1 d D . . . .
H39A H 0.6436 0.4214 0.6464 0.204 Uiso 1 1 d D . . . .
H39B H 0.5722 0.3788 0.5764 0.204 Uiso 1 1 d D . . . .
O40 O 0.1063(17) 0.3751(8) 0.7828(15) 0.088(5) Uani 1 1 d D . . . .
H40A H 0.11(3) 0.394(6) 0.734(19) 0.131 Uiso 1 1 d DR . . . .
H40B H 0.12(3) 0.349(4) 0.76(2) 0.131 Uiso 1 1 d DR . . . .
O41 O 0.1082(17) 0.6263(7) 0.2619(16) 0.090(5) Uani 1 1 d D . . . .
H41A H 0.13(2) 0.655(4) 0.242(16) 0.108 Uiso 1 1 d DR . . . .
H41B H 0.08(2) 0.615(6) 0.183(9) 0.108 Uiso 1 1 d DR . . . .
O42 O 0.4184(14) 0.4214(6) 0.888(2) 0.183(13) Uani 1 1 d D . . . .
H42A H 0.3281 0.4183 0.8433 0.220 Uiso 1 1 d D . . . .
H42B H 0.4582 0.4492 0.9216 0.220 Uiso 1 1 d D . . . .
O43 O 0.4256(15) 0.3423(7) 0.9340(14) 0.102(7) Uani 1 1 d D . . . .
H43A H 0.431(9) 0.3764(15) 0.938(9) 0.123 Uiso 1 1 d DR . . . .
H43B H 0.333(8) 0.330(4) 0.884(13) 0.123 Uiso 1 1 d DR . . . .
H43C H 0.42(2) 0.342(5) 1.010(9) 0.123 Uiso 1 1 d DR . . . .
N1 N 0.487(2) 0.6079(8) 0.2506(18) 0.129(7) Uani 1 1 d . . . . .
H1A H 0.5013 0.5822 0.2200 0.155 Uiso 1 1 calc R . . . .
H1B H 0.4608 0.5978 0.3005 0.155 Uiso 1 1 calc DR . . . .
C1 C 0.375(3) 0.6257(11) 0.161(2) 0.129(7) Uani 1 1 d . . . . .
H1C H 0.3036 0.6129 0.1590 0.194 Uiso 1 1 calc GR . . . .
H1D H 0.3726 0.6198 0.0935 0.194 Uiso 1 1 calc GR . . . .
H1E H 0.3735 0.6562 0.1702 0.194 Uiso 1 1 calc GR . . . .
C2 C 0.611(3) 0.6246(12) 0.322(2) 0.129(7) Uani 1 1 d . . . . .
H2A H 0.6407 0.6146 0.3952 0.194 Uiso 1 1 calc . . . . .
H2B H 0.6084 0.6555 0.3210 0.194 Uiso 1 1 calc . . . . .
H2C H 0.6657 0.6149 0.2975 0.194 Uiso 1 1 calc . . . . .
N2 N 0.791(3) 0.6198(10) 0.854(2) 0.150(8) Uani 1 1 d . . . . .
H2D H 0.7329 0.6407 0.8534 0.180 Uiso 1 1 calc R . . . .
H2E H 0.7586 0.5916 0.8559 0.180 Uiso 1 1 calc R . . . .
C3 C 0.787(3) 0.6236(12) 0.743(3) 0.150(8) Uani 1 1 d . . . . .
H3A H 0.7451 0.6498 0.7078 0.225 Uiso 1 1 calc GR . . . .
H3B H 0.7424 0.5996 0.6981 0.225 Uiso 1 1 calc GR . . . .
H3C H 0.8700 0.6239 0.7559 0.225 Uiso 1 1 calc GR . . . .
C4 C 0.910(3) 0.6252(13) 0.960(3) 0.150(8) Uani 1 1 d . . . . .
H4A H 0.9190 0.6022 1.0084 0.225 Uiso 1 1 calc GR . . . .
H4B H 0.9091 0.6522 0.9920 0.225 Uiso 1 1 calc GR . . . .
H4C H 0.9786 0.6247 0.9468 0.225 Uiso 1 1 calc GR . . . .
N3 N 0.794(3) 0.3689(11) 0.372(2) 0.161(9) Uani 1 1 d . . . . .
H3D H 0.7709 0.3392 0.3725 0.193 Uiso 1 1 calc R . . . .
H3E H 0.7327 0.3868 0.3756 0.193 Uiso 1 1 calc R . . . .
C5 C 0.920(3) 0.3767(14) 0.475(2) 0.161(9) Uani 1 1 d . . . . .
H5A H 0.9197 0.4044 0.5050 0.242 Uiso 1 1 calc GR . . . .
H5B H 0.9849 0.3759 0.4575 0.242 Uiso 1 1 calc GR . . . .
H5C H 0.9348 0.3549 0.5282 0.242 Uiso 1 1 calc GR . . . .
C6 C 0.789(4) 0.3768(15) 0.272(3) 0.161(9) Uani 1 1 d . . . . .
H6A H 0.7096 0.3943 0.2256 0.242 Uiso 1 1 d . . . . .
H6B H 0.7827 0.3518 0.2370 0.242 Uiso 1 1 d . . . . .
H6C H 0.8554 0.3948 0.2854 0.242 Uiso 1 1 d . . . . .

loop_
_atom_site_aniso_label
_atom_site_aniso_U_11
_atom_site_aniso_U_22
_atom_site_aniso_U_33
_atom_site_aniso_U_23
_atom_site_aniso_U_13
_atom_site_aniso_U_12
U1 0.0121(3) 0.0347(4) 0.01080(18) -0.0009(2) 0.00470(18) -0.0027(3)
U2 0.0111(3) 0.0370(4) 0.00980(18) 0.0009(2) 0.00396(18) 0.0010(3)
U3 0.0146(4) 0.0334(4) 0.0086(2) 0.00063(19) 0.0052(2) 0.0014(3)
U4 0.0145(4) 0.0348(4) 0.0085(2) -0.00081(19) 0.0053(2) -0.0015(3)
Se1 0.0124(8) 0.0331(10) 0.0103(5) -0.0027(5) 0.0041(5) -0.0007(7)
Se2 0.0129(8) 0.0360(10) 0.0105(5) 0.0006(5) 0.0053(5) 0.0017(7)
Se3 0.0139(9) 0.0369(12) 0.0113(5) -0.0002(5) 0.0058(5) 0.0001(6)
Se4 0.0120(9) 0.0336(10) 0.0081(5) -0.0010(5) 0.0042(5) -0.0005(7)
Se5 0.0131(9) 0.0365(11) 0.0084(5) 0.0018(5) 0.0049(5) 0.0027(7)
Se6 0.0137(9) 0.0359(11) 0.0091(5) 0.0007(5) 0.0055(5) 0.0005(7)
O1 0.020(6) 0.040(8) 0.019(4) 0.002(4) 0.015(4) -0.009(5)
O2 0.018(7) 0.046(8) 0.020(5) -0.003(4) 0.005(4) -0.001(5)
O3 0.037(8) 0.052(9) 0.006(4) -0.003(4) 0.012(4) -0.003(6)
O4 0.006(6) 0.047(8) 0.020(4) 0.005(4) 0.004(4) 0.006(5)
O5 0.031(8) 0.041(8) 0.017(4) 0.004(4) 0.019(5) 0.000(5)
O6 0.009(7) 0.059(9) 0.027(5) -0.003(5) 0.007(4) -0.004(6)
O7 0.026(7) 0.033(7) 0.017(4) 0.001(4) 0.010(4) -0.002(5)
O8 0.039(8) 0.039(8) 0.007(4) 0.000(4) 0.010(4) -0.007(6)
O9 0.024(7) 0.042(8) 0.025(5) 0.010(4) 0.014(5) -0.002(6)
O10 0.009(7) 0.060(9) 0.022(5) 0.000(5) 0.007(4) 0.005(6)
O11 0.037(7) 0.053(9) 0.019(4) 0.001(4) 0.021(5) -0.009(6)
O12 0.023(7) 0.050(8) 0.006(4) 0.007(4) 0.003(4) 0.017(6)
O13 0.020(7) 0.028(7) 0.016(4) 0.000(4) -0.006(4) -0.005(5)
O14 0.025(8) 0.054(9) 0.036(6) 0.013(5) 0.025(6) 0.001(6)
O15 0.018(8) 0.042(9) 0.042(6) -0.005(5) 0.020(5) 0.001(6)
O16 0.011(6) 0.037(7) 0.012(4) -0.001(4) -0.005(4) 0.003(5)
O17 0.027(5) 0.044(6) 0.012(3) 0.003(3) 0.008(3) 0.002(4)
O18 0.014(6) 0.044(8) 0.020(4) 0.001(4) 0.003(4) 0.002(5)
O19 0.041(9) 0.048(9) 0.033(6) -0.008(5) 0.027(6) 0.001(7)
O20 0.027(8) 0.045(9) 0.040(6) -0.011(5) 0.022(6) -0.011(6)
O21 0.029(8) 0.057(9) 0.025(5) 0.004(5) 0.019(5) -0.004(6)
O22 0.024(8) 0.044(9) 0.026(5) -0.007(5) 0.007(5) -0.014(6)
O23 0.055(10) 0.034(8) 0.033(6) -0.002(5) 0.033(6) 0.012(6)
O24 0.033(9) 0.076(11) 0.030(5) 0.012(5) 0.023(6) 0.024(7)
O25 0.013(7) 0.046(9) 0.027(5) 0.007(5) 0.008(5) -0.005(6)
O26 0.032(9) 0.064(10) 0.022(5) -0.005(5) 0.015(5) -0.009(7)
O27 0.023(8) 0.038(8) 0.028(5) -0.002(4) 0.015(5) 0.005(6)
O28 0.029(8) 0.044(9) 0.035(6) 0.012(5) 0.017(5) 0.014(6)
O29 0.027(5) 0.044(6) 0.012(3) 0.003(3) 0.008(3) 0.002(4)
O30 0.036(9) 0.109(13) 0.017(5) 0.001(6) 0.009(5) -0.025(8)
O31 0.037(9) 0.046(9) 0.027(5) 0.005(5) 0.020(5) 0.011(6)
O32 0.012(7) 0.053(9) 0.030(5) 0.002(5) -0.001(5) 0.020(6)
O33 0.029(8) 0.036(8) 0.038(6) -0.008(5) 0.015(5) -0.010(6)
O34 0.029(9) 0.048(9) 0.039(6) 0.012(5) 0.018(6) 0.019(7)
O35 0.021(8) 0.088(11) 0.015(5) 0.001(5) 0.003(5) -0.017(7)
O36 0.029(9) 0.106(13) 0.020(5) -0.001(6) 0.014(5) 0.017(8)
O37 0.057(10) 0.063(10) 0.060(9) 0.005(8) 0.021(7) 0.001(11)
O38 0.088(12) 0.048(9) 0.052(8) -0.003(7) 0.014(7) -0.014(11)
O39 0.038(12) 0.29(3) 0.052(10) 0.017(13) 0.001(8) -0.038(14)
O40 0.083(13) 0.060(11) 0.141(16) -0.010(13) 0.073(12) 0.003(14)
O41 0.086(14) 0.039(9) 0.166(17) 0.020(12) 0.080(14) 0.003(13)
O42 0.061(18) 0.16(3) 0.29(3) -0.09(2) 0.06(2) -0.016(17)
O43 0.024(11) 0.18(2) 0.078(11) 0.042(12) 0.008(8) -0.016(11)
N1 0.108(16) 0.096(12) 0.121(15) 0.025(9) 0.012(10) -0.009(11)
C1 0.108(16) 0.096(12) 0.121(15) 0.025(9) 0.012(10) -0.009(11)
C2 0.108(16) 0.096(12) 0.121(15) 0.025(9) 0.012(10) -0.009(11)
N2 0.15(2) 0.168(18) 0.15(2) -0.047(18) 0.087(16) -0.067(19)
C3 0.15(2) 0.168(18) 0.15(2) -0.047(18) 0.087(16) -0.067(19)
C4 0.15(2) 0.168(18) 0.15(2) -0.047(18) 0.087(16) -0.067(19)
N3 0.15(2) 0.21(2) 0.108(16) -0.002(18) 0.057(14) 0.05(2)
C5 0.15(2) 0.21(2) 0.108(16) -0.002(18) 0.057(14) 0.05(2)
C6 0.15(2) 0.21(2) 0.108(16) -0.002(18) 0.057(14) 0.05(2)

loop_
_atom_type_symbol
_atom_type_description
_atom_type_scat_dispersion_real
_atom_type_scat_dispersion_imag
_atom_type_scat_source
O O 0.0106 0.0060 'International Tables Vol C Tables 4.2.6.8 and 6.1.1.4'
Se Se -0.0929 2.2259 'International Tables Vol C Tables 4.2.6.8 and 6.1.1.4'
U U -9.6767 9.6646 'International Tables Vol C Tables 4.2.6.8 and 6.1.1.4'
C C 0.0033 0.0016 'International Tables Vol C Tables 4.2.6.8 and 6.1.1.4'
N N 0.0061 0.0033 'International Tables Vol C Tables 4.2.6.8 and 6.1.1.4'
H H 0.0000 0.0000 'International Tables Vol C Tables 4.2.6.8 and 6.1.1.4'

loop_
_geom_angle_atom_site_label_1
_geom_angle_atom_site_label_2
_geom_angle_atom_site_label_3
_geom_angle
_geom_angle_site_symmetry_1
_geom_angle_site_symmetry_3
O2 U1 O7 74.8(3) . .
O2 U1 O11 74.1(3) . 4_575
O2 U1 O24 141.5(3) . .
O7 U1 O24 68.0(4) . .
O11 U1 O7 147.9(4) 4_575 .
O11 U1 O24 143.9(4) 4_575 .
O14 U1 O2 82.3(5) . .
O14 U1 O7 94.0(4) . .
O14 U1 O11 89.6(4) . 4_575
O14 U1 O18 87.6(5) . .
O14 U1 O22 178.8(5) . .
O14 U1 O24 90.7(5) . .
O18 U1 O2 148.5(3) . .
O18 U1 O7 135.8(4) . .
O18 U1 O11 76.1(4) . 4_575
O18 U1 O24 67.9(3) . .
O22 U1 O2 96.7(5) . .
O22 U1 O7 86.4(4) . .
O22 U1 O11 89.4(4) . 4_575
O22 U1 O18 92.9(4) . .
O22 U1 O24 90.5(5) . .
O1 U2 O3 147.6(4) 4_576 .
O1 U2 O30 144.3(4) 4_576 .
O3 U2 O30 67.9(4) . .
O6 U2 O1 74.3(3) . 4_576
O6 U2 O3 74.4(4) . .
O6 U2 O13 147.6(3) . .
O6 U2 O30 140.8(3) . .
O13 U2 O1 74.7(4) . 4_576
O13 U2 O3 137.5(4) . .
O13 U2 O30 69.7(4) . .
O23 U2 O1 89.1(4) . 4_576
O23 U2 O3 86.8(4) . .
O23 U2 O6 97.2(5) . .
O23 U2 O13 91.4(5) . .
O23 U2 O30 91.0(5) . .
O23 U2 O32 178.8(6) . .
O32 U2 O1 90.7(4) . 4_576
O32 U2 O3 94.0(4) . .
O32 U2 O6 83.9(5) . .
O32 U2 O13 87.4(4) . .
O32 U2 O30 88.5(5) . .
O4 U3 O8 74.2(3) 3_766 .
O4 U3 O17 74.2(3) 3_766 .
O4 U3 O35 141.4(3) 3_766 .
O8 U3 O17 147.4(4) . .
O8 U3 O35 68.4(3) . .
O17 U3 O35 144.0(3) . .
O27 U3 O4 84.6(5) . 3_766
O27 U3 O8 94.9(4) . .
O27 U3 O17 89.8(4) . .
O27 U3 O29 86.9(4) . .
O27 U3 O35 89.6(5) . .
O29 U3 O4 149.1(3) . 3_766
O29 U3 O8 136.3(4) . .
O29 U3 O17 76.1(4) . .
O29 U3 O35 67.9(3) . .
O31 U3 O4 94.7(5) . 3_766
O31 U3 O8 86.0(4) . .
O31 U3 O17 88.9(4) . .
O31 U3 O27 178.6(5) . .
O31 U3 O29 93.2(5) . .
O31 U3 O35 91.7(5) . .
O5 U4 O12 146.6(4) . .
O5 U4 O36 144.8(4) . .
O10 U4 O5 73.6(3) 3_766 .
O10 U4 O12 73.7(3) 3_766 .
O10 U4 O16 148.7(3) 3_766 .
O10 U4 O36 141.5(3) 3_766 .
O12 U4 O36 68.5(3) . .
O16 U4 O5 76.5(4) . .
O16 U4 O12 136.8(4) . .
O16 U4 O36 68.3(3) . .
O25 U4 O5 89.9(4) . .
O25 U4 O10 83.9(5) . 3_766
O25 U4 O12 93.2(4) . .
O25 U4 O16 87.1(4) . .
O25 U4 O36 90.8(5) . .
O26 U4 O5 89.8(4) . .
O26 U4 O10 95.6(5) . 3_766
O26 U4 O12 86.8(4) . .
O26 U4 O16 93.3(5) . .
O26 U4 O25 179.5(5) . .
O26 U4 O36 89.6(5) . .
O7 Se1 O6 111.2(5) . .
O11 Se1 O6 108.5(5) . .
O11 Se1 O7 106.0(5) . .
O20 Se1 O6 106.9(6) . .
O20 Se1 O7 112.2(5) . .
O20 Se1 O11 112.1(5) . .
O1 Se2 O2 109.6(5) . .
O1 Se2 O3 106.5(5) . .
O3 Se2 O2 109.4(5) . .
O28 Se2 O1 113.5(5) . .
O28 Se2 O2 107.1(6) . .
O28 Se2 O3 110.7(5) . .
O9 Se3 O13 109.2(6) . .
O9 Se3 O18 110.9(5) . 1_656
O13 Se3 O18 104.4(5) . 1_656
O15 Se3 O9 109.4(6) . .
O15 Se3 O13 112.9(5) . .
O15 Se3 O18 109.9(6) . 1_656
O4 Se4 O12 109.7(5) . .
O4 Se4 O17 108.5(5) . 1_556
O4 Se4 O33 108.4(6) . .
O12 Se4 O17 106.4(5) . 1_556
O33 Se4 O12 111.5(5) . .
O33 Se4 O17 112.3(6) . 1_556
O5 Se5 O8 105.9(5) . .
O10 Se5 O5 108.5(5) . .
O10 Se5 O8 109.0(5) . .
O34 Se5 O5 113.7(5) . .
O34 Se5 O8 111.3(6) . .
O34 Se5 O10 108.3(6) . .
O19 Se6 O16 112.0(6) . .
O19 Se6 O21 106.9(6) . .
O19 Se6 O29 110.6(5) . 3_665
O21 Se6 O16 110.7(5) . .
O21 Se6 O29 112.3(6) . 3_665
O29 Se6 O16 104.4(6) 3_665 .
Se2 O1 U2 133.5(6) . 4_575
Se2 O2 U1 140.9(6) . .
Se2 O3 U2 133.5(6) . .
Se4 O4 U3 141.2(6) . 3_766
Se5 O5 U4 132.2(6) . .
Se1 O6 U2 140.2(7) . .
Se1 O7 U1 132.3(5) . .
Se5 O8 U3 132.8(6) . .
Se5 O10 U4 143.2(7) . 3_766
Se1 O11 U1 133.4(6) . 4_576
Se4 O12 U4 133.8(6) . .
Se3 O13 U2 134.0(6) . .
Se6 O16 U4 134.4(6) . .
Se4 O17 U3 132.3(6) 1_554 .
Se3 O18 U1 135.5(6) 1_454 .
Se6 O29 U3 135.7(6) 3_665 .
H37A O37 H37B 119(10) . .
H38A O38 H38B 109.0 . .
H39A O39 H39B 140.9 . .
H40A O40 H40B 102(10) . .
H41A O41 H41B 90(8) . .
H42A O42 H42B 122.1 . .
H43A O43 H43B 114(6) . .
H43A O43 H43C 89(8) . .
H43B O43 H43C 96(8) . .
H1A N1 H1B 105.3 . .
C1 N1 H1A 103.7 . .
C1 N1 H1B 103.7 . .
C1 N1 C2 134(3) . .
C2 N1 H1A 103.7 . .
C2 N1 H1B 103.7 . .
N1 C1 H1C 109.5 . .
N1 C1 H1D 109.5 . .
N1 C1 H1E 109.5 . .
H1C C1 H1D 109.5 . .
H1C C1 H1E 109.5 . .
H1D C1 H1E 109.5 . .
N1 C2 H2A 109.5 . .
N1 C2 H2B 109.5 . .
N1 C2 H2C 109.5 . .
H2A C2 H2B 109.5 . .
H2A C2 H2C 109.5 . .
H2B C2 H2C 109.5 . .
H2D N2 H2E 106.8 . .
C3 N2 H2D 107.0 . .
C3 N2 H2E 107.0 . .
C4 N2 H2D 107.0 . .
C4 N2 H2E 107.0 . .
C4 N2 C3 121(3) . .
N2 C3 H3A 109.5 . .
N2 C3 H3B 109.5 . .
N2 C3 H3C 109.5 . .
H3A C3 H3B 109.5 . .
H3A C3 H3C 109.5 . .
H3B C3 H3C 109.5 . .
N2 C4 H4A 109.5 . .
N2 C4 H4B 109.5 . .
N2 C4 H4C 109.5 . .
H4A C4 H4B 109.5 . .
H4A C4 H4C 109.5 . .
H4B C4 H4C 109.5 . .
H3D N3 H3E 107.4 . .
C5 N3 H3D 108.2 . .
C5 N3 H3E 108.2 . .
C6 N3 H3D 108.2 . .
C6 N3 H3E 108.2 . .
C6 N3 C5 116(3) . .
N3 C5 H5A 109.5 . .
N3 C5 H5B 109.5 . .
N3 C5 H5C 109.5 . .
H5A C5 H5B 109.5 . .
H5A C5 H5C 109.5 . .
H5B C5 H5C 109.5 . .
N3 C6 H6A 107.0 . .
N3 C6 H6B 110.8 . .
N3 C6 H6C 108.6 . .
H6A C6 H6B 108.3 . .
H6A C6 H6C 106.0 . .
H6B C6 H6C 115.7 . .

loop_
_geom_bond_atom_site_label_1
_geom_bond_atom_site_label_2
_geom_bond_distance
_geom_bond_site_symmetry_2
U1 O2 2.363(11) .
U1 O7 2.412(8) .
U1 O11 2.392(8) 4_575
U1 O14 1.752(12) .
U1 O18 2.358(10) .
U1 O22 1.771(11) .
U1 O24 2.476(11) .
U2 O1 2.391(8) 4_576
U2 O3 2.400(7) .
U2 O6 2.364(11) .
U2 O13 2.372(9) .
U2 O23 1.766(11) .
U2 O30 2.424(12) .
U2 O32 1.780(12) .
U3 O4 2.390(11) 3_766
U3 O8 2.396(8) .
U3 O17 2.398(9) .
U3 O27 1.770(11) .
U3 O29 2.381(10) .
U3 O31 1.764(12) .
U3 O35 2.470(11) .
U4 O5 2.398(9) .
U4 O10 2.369(11) 3_766
U4 O12 2.404(8) .
U4 O16 2.376(9) .
U4 O25 1.763(12) .
U4 O26 1.730(13) .
U4 O36 2.455(12) .
Se1 O6 1.657(12) .
Se1 O7 1.644(9) .
Se1 O11 1.626(9) .
Se1 O20 1.617(12) .
Se2 O1 1.632(8) .
Se2 O2 1.643(11) .
Se2 O3 1.636(9) .
Se2 O28 1.587(12) .
Se3 O9 1.622(10) .
Se3 O13 1.652(10) .
Se3 O15 1.619(10) .
Se3 O18 1.666(10) 1_656
Se4 O4 1.606(11) .
Se4 O12 1.639(9) .
Se4 O17 1.640(10) 1_556
Se4 O33 1.638(11) .
Se5 O5 1.644(9) .
Se5 O8 1.645(9) .
Se5 O10 1.611(11) .
Se5 O34 1.610(12) .
Se6 O16 1.647(10) .
Se6 O19 1.611(11) .
Se6 O21 1.624(10) .
Se6 O29 1.631(10) 3_665
O1 U2 2.391(8) 4_575
O4 U3 2.390(11) 3_766
O10 U4 2.369(11) 3_766
O11 U1 2.392(8) 4_576
O17 Se4 1.640(10) 1_554
O18 Se3 1.666(10) 1_454
O29 Se6 1.631(10) 3_665
O37 H37A 0.88(5) .
O37 H37B 0.93(5) .
O38 H38A 0.8537 .
O38 H38B 0.8520 .
O39 H39A 0.9683 .
O39 H39B 0.7541 .
O40 H40A 0.93(5) .
O40 H40B 0.92(5) .
O41 H41A 1.04(5) .
O41 H41B 1.04(5) .
O42 H42A 0.9770 .
O42 H42B 0.9907 .
O43 H43A 1.07(5) .
O43 H43B 1.07(5) .
O43 H43C 1.08(5) .
N1 H1A 0.9700 .
N1 H1B 0.9700 .
N1 C1 1.44(3) .
N1 C2 1.45(4) .
C1 H1C 0.9600 .
C1 H1D 0.9600 .
C1 H1E 0.9600 .
C2 H2A 0.9600 .
C2 H2B 0.9600 .
C2 H2C 0.9600 .
N2 H2D 0.9700 .
N2 H2E 0.9700 .
N2 C3 1.55(3) .
N2 C4 1.49(4) .
C3 H3A 0.9600 .
C3 H3B 0.9600 .
C3 H3C 0.9600 .
C4 H4A 0.9600 .
C4 H4B 0.9600 .
C4 H4C 0.9600 .
N3 H3D 0.9700 .
N3 H3E 0.9700 .
N3 C5 1.53(4) .
N3 C6 1.40(4) .
C5 H5A 0.9600 .
C5 H5B 0.9600 .
C5 H5C 0.9600 .
C6 H6A 1.0211 .
C6 H6B 0.9113 .
C6 H6C 0.9406 .

loop_
_geom_torsion_atom_site_label_1
_geom_torsion_atom_site_label_2
_geom_torsion_atom_site_label_3
_geom_torsion_atom_site_label_4
_geom_torsion
_geom_torsion_site_symmetry_1
_geom_torsion_site_symmetry_2
_geom_torsion_site_symmetry_3
_geom_torsion_site_symmetry_4
O1 Se2 O2 U1 -47.4(9) . . . .
O1 Se2 O3 U2 -156.0(7) . . . .
O2 Se2 O1 U2 -92.2(8) . . . 4_575
O2 Se2 O3 U2 85.6(9) . . . .
O3 Se2 O1 U2 149.5(7) . . . 4_575
O3 Se2 O2 U1 69.0(8) . . . .
O4 Se4 O12 U4 84.8(9) . . . .
O5 Se5 O8 U3 156.4(8) . . . .
O5 Se5 O10 U4 46.5(10) . . . 3_766
O6 Se1 O7 U1 83.6(8) . . . .
O6 Se1 O11 U1 -92.9(9) . . . 4_576
O7 Se1 O6 U2 66.8(9) . . . .
O7 Se1 O11 U1 147.6(8) . . . 4_576
O8 Se5 O5 U4 -148.4(7) . . . .
O8 Se5 O10 U4 -68.4(9) . . . 3_766
O9 Se3 O13 U2 -63.9(9) . . . .
O10 Se5 O5 U4 94.7(8) . . . .
O10 Se5 O8 U3 -87.0(9) . . . .
O11 Se1 O6 U2 -49.4(9) . . . .
O11 Se1 O7 U1 -158.8(7) . . . .
O12 Se4 O4 U3 69.1(8) . . . 3_766
O15 Se3 O13 U2 58.1(9) . . . .
O17 Se4 O4 U3 -46.8(9) 1_556 . . 3_766
O17 Se4 O12 U4 -158.0(7) 1_556 . . .
O18 Se3 O13 U2 177.4(8) 1_656 . . .
O19 Se6 O16 U4 -59.9(9) . . . .
O20 Se1 O6 U2 -170.4(7) . . . .
O20 Se1 O7 U1 -36.1(10) . . . .
O20 Se1 O11 U1 24.9(10) . . . 4_576
O21 Se6 O16 U4 59.3(9) . . . .
O28 Se2 O1 U2 27.5(9) . . . 4_575
O28 Se2 O2 U1 -170.9(7) . . . .
O28 Se2 O3 U2 -32.2(10) . . . .
O29 Se6 O16 U4 -179.6(7) 3_665 . . .
O33 Se4 O4 U3 -169.0(7) . . . 3_766
O33 Se4 O12 U4 -35.3(10) . . . .
O34 Se5 O5 U4 -25.9(10) . . . .
O34 Se5 O8 U3 32.3(10) . . . .
O34 Se5 O10 U4 170.4(8) . . . 3_766

_cod_database_fobs_code 1561817
